data_8106680
loop_
_publ_author_name
'Ye, Fei'
'Li, Juan-Juan'
'Xu, Zhao-Zheng'
'Fu, Ying'

_publ_section_title
;
 Crystal structure of 2-(8a-methyl-5-oxo-hexahydroimidazo
 [1,2-a]pyridin-1(5H)-yl)-2-oxoethyl acetate, C12H18N2O4
;
_journal_issue 5
_journal_name_full 'Zeitschrift f\"ur Kristallographie - New Crystal Structures'
_journal_page_first 791
_journal_page_last 793
_journal_paper_doi 10.1515/ncrs-2017-0041
_journal_volume 232
_journal_year 2017
_chemical_formula_moiety
;
 'C12 H18 N2 O4'  
;
_chemical_formula_sum 'C12 H18 N2 O4'
_chemical_formula_weight 254.28
_space_group_crystal_system orthorhombic
_space_group_IT_number 19
_space_group_name_Hall 'P 2ac 2ab'
_space_group_name_H-M_alt 'P 21 21 21'
_atom_sites_solution_hydrogens geom
_atom_sites_solution_primary direct
_atom_sites_solution_secondary difmap
_cell_angle_alpha 90.00
_cell_angle_beta 90.00
_cell_angle_gamma 90.00
_cell_formula_units_Z 4
_cell_length_a 7.1591(14)
_cell_length_b 10.236(2)
_cell_length_c 16.713(3)
_cell_measurement_reflns_used 11155
_cell_measurement_temperature 293(2)
_cell_measurement_theta_max 27.55
_cell_measurement_theta_min 3.08
_cell_volume 1224.7(4)
_computing_cell_refinement
;
CrysAlisPro, Agilent Technologies,
Version 1.171.35.21 (release 20-01-2012 CrysAlis171 .NET)
(compiled Jan 23 2012,18:06:46) [1]
;
_computing_data_collection
;
CrysAlisPro, Agilent Technologies,
Version 1.171.35.21 (release 20-01-2012 CrysAlis171 .NET)
(compiled Jan 23 2012,18:06:46) [1]
;
_computing_data_reduction
;
CrysAlisPro, Agilent Technologies,
Version 1.171.35.21 (release 20-01-2012 CrysAlis171 .NET)
(compiled Jan 23 2012,18:06:46) [1]
;
_computing_molecular_graphics 'SHELXL-97 (Sheldrick, 1997) [2]'
_computing_structure_refinement 'SHELXL-97 (Sheldrick, 1997) [2]'
_computing_structure_solution 'SHELXS-97 (Sheldrick, 1990) [2]'
_diffrn_ambient_temperature 293(2)
_diffrn_detector_area_resol_mean 16.1954
_diffrn_measured_fraction_theta_full 0.993
_diffrn_measured_fraction_theta_max 0.993
_diffrn_measurement_device_type 'Xcalibur, Eos'
_diffrn_measurement_method '\w scans'
_diffrn_radiation_type MoK\a
_diffrn_radiation_wavelength 0.71073
_diffrn_reflns_av_R_equivalents 0.0300
_diffrn_reflns_av_sigmaI/netI 0.0252
_diffrn_reflns_limit_h_max 9
_diffrn_reflns_limit_h_min -9
_diffrn_reflns_limit_k_max 13
_diffrn_reflns_limit_k_min -12
_diffrn_reflns_limit_l_max 21
_diffrn_reflns_limit_l_min -21
_diffrn_reflns_number 11509
_diffrn_reflns_theta_full 27.48
_diffrn_reflns_theta_max 27.48
_diffrn_reflns_theta_min 3.10
_diffrn_source 'fine-focus sealed tube'
_diffrn_standards_decay_% 0
_diffrn_standards_interval_count 0
_diffrn_standards_interval_time 0
_diffrn_standards_number 0
_exptl_absorpt_coefficient_mu 0.104
_exptl_absorpt_correction_T_max 0.9706
_exptl_absorpt_correction_T_min 0.9499
_exptl_absorpt_correction_type multi-scan
_exptl_absorpt_process_details
; 
CrysAlisPro, Agilent Technologies,
Version 1.171.35.21 (release 20-01-2012 CrysAlis171 .NET)
(compiled Jan 23 2012,18:06:46)
Empirical absorption correction using spherical harmonics,
 implemented in SCALE3 ABSPACK scaling algorithm.
;
_exptl_crystal_colour colorless
_exptl_crystal_density_diffrn 1.379
_exptl_crystal_density_method 'not measured'
_exptl_crystal_description block
_exptl_crystal_F_000 544
_exptl_crystal_size_max 0.50
_exptl_crystal_size_mid 0.37
_exptl_crystal_size_min 0.29
_refine_diff_density_max 0.257
_refine_diff_density_min -0.163
_refine_diff_density_rms 0.040
_refine_ls_extinction_method none
_refine_ls_goodness_of_fit_ref 1.121
_refine_ls_hydrogen_treatment mixed
_refine_ls_matrix_type full
_refine_ls_number_parameters 165
_refine_ls_number_reflns 2762
_refine_ls_number_restraints 0
_refine_ls_restrained_S_all 1.121
_refine_ls_R_factor_all 0.0360
_refine_ls_R_factor_gt 0.0333
_refine_ls_shift/su_max 0.000
_refine_ls_shift/su_mean 0.000
_refine_ls_structure_factor_coef Fsqd
_refine_ls_weighting_details
;
'calc w=1/[\s^2^(Fo^2^)+(0.0422P)^2^+0.1820P] where P=(Fo^2^+2Fc^2^)/3'
;
_refine_ls_weighting_scheme calc
_refine_ls_wR_factor_gt 0.0800
_refine_ls_wR_factor_ref 0.0810
_reflns_Friedel_coverage 0.000
_reflns_Friedel_fraction_full .
_reflns_Friedel_fraction_max .
_reflns_number_gt 2578
_reflns_number_total 2762
_reflns_threshold_expression >2sigma(I)
_cod_data_source_file suppl_ncrs-2017-0041_suppl.cif
_cod_data_source_block 1
_cod_database_code 8106680
_shelx_space_group_comment
;
The symmetry employed for this shelxl refinement is uniquely defined
by the following loop, which should always be used as a source of
symmetry information in preference to the above space-group names.
They are only intended as comments.
;

loop_
_symmetry_equiv_pos_as_xyz
'x, y, z'
'-x+1/2, -y, z+1/2'
'-x, y+1/2, -z+1/2'
'x+1/2, -y+1/2, -z'

loop_
_atom_site_label
_atom_site_type_symbol
_atom_site_fract_x
_atom_site_fract_y
_atom_site_fract_z
_atom_site_U_iso_or_equiv
_atom_site_adp_type
_atom_site_occupancy
_atom_site_symmetry_multiplicity
_atom_site_calc_flag
_atom_site_refinement_flags
_atom_site_disorder_assembly
_atom_site_disorder_group
C1 C 0.53972(19) 0.27779(13) 0.13868(8) 0.0186(3) Uani 1 1 d . . .
C2 C 0.70264(19) 0.22773(14) 0.09026(9) 0.0213(3) Uani 1 1 d . . .
H2A H 0.6698 0.2328 0.0340 0.026 Uiso 1 1 calc R . .
H2B H 0.7209 0.1362 0.1031 0.026 Uiso 1 1 calc R . .
C3 C 0.8867(2) 0.29834(15) 0.10231(8) 0.0212(3) Uani 1 1 d . . .
H3A H 0.8880 0.3777 0.0706 0.025 Uiso 1 1 calc R . .
H3B H 0.9886 0.2432 0.0843 0.025 Uiso 1 1 calc R . .
C4 C 0.91409(18) 0.33215(14) 0.19019(8) 0.0198(3) Uani 1 1 d . . .
H4A H 0.9142 0.2527 0.2219 0.024 Uiso 1 1 calc R . .
H4B H 1.0337 0.3751 0.1974 0.024 Uiso 1 1 calc R . .
C5 C 0.75837(19) 0.42157(13) 0.21847(7) 0.0163(3) Uani 1 1 d . . .
C6 C 0.7778(2) 0.56147(14) 0.18699(9) 0.0253(3) Uani 1 1 d . . .
H6A H 0.7804 0.5603 0.1296 0.038 Uiso 1 1 calc R . .
H6B H 0.8915 0.5991 0.2068 0.038 Uiso 1 1 calc R . .
H6C H 0.6735 0.6127 0.2049 0.038 Uiso 1 1 calc R . .
C7 C 0.54488(19) 0.40630(14) 0.33291(8) 0.0210(3) Uani 1 1 d . . .
H7A H 0.5057 0.4770 0.3677 0.025 Uiso 1 1 calc R . .
H7B H 0.5293 0.3240 0.3609 0.025 Uiso 1 1 calc R . .
C8 C 0.43522(19) 0.40735(15) 0.25495(8) 0.0216(3) Uani 1 1 d . . .
H8A H 0.3320 0.3460 0.2567 0.026 Uiso 1 1 calc R . .
H8B H 0.3873 0.4939 0.2432 0.026 Uiso 1 1 calc R . .
C9 C 0.88080(19) 0.46000(13) 0.35571(8) 0.0179(3) Uani 1 1 d . . .
C10 C 0.8241(2) 0.47257(14) 0.44338(8) 0.0192(3) Uani 1 1 d . . .
H10A H 0.7320 0.5414 0.4489 0.023 Uiso 1 1 calc R . .
H10B H 0.7678 0.3915 0.4612 0.023 Uiso 1 1 calc R . .
C11 C 1.0940(2) 0.39984(14) 0.50945(8) 0.0219(3) Uani 1 1 d . . .
C12 C 1.2563(2) 0.44058(16) 0.56010(10) 0.0302(3) Uani 1 1 d . . .
H12A H 1.2579 0.3897 0.6083 0.045 Uiso 1 1 calc R . .
H12B H 1.2447 0.5315 0.5733 0.045 Uiso 1 1 calc R . .
H12C H 1.3703 0.4267 0.5311 0.045 Uiso 1 1 calc R . .
N1 N 0.57506(15) 0.36746(11) 0.19624(7) 0.0183(2) Uani 1 1 d . . .
N2 N 0.73955(16) 0.42411(11) 0.30687(7) 0.0180(2) Uani 1 1 d . . .
O1 O 0.38063(15) 0.23619(11) 0.12753(7) 0.0279(3) Uani 1 1 d . . .
O2 O 1.03976(14) 0.48316(11) 0.33279(6) 0.0245(2) Uani 1 1 d . . .
O3 O 0.98281(13) 0.50183(9) 0.49238(6) 0.0201(2) Uani 1 1 d . . .
O4 O 1.06353(17) 0.29059(11) 0.48714(8) 0.0377(3) Uani 1 1 d . . .

loop_
_atom_site_aniso_label
_atom_site_aniso_U_11
_atom_site_aniso_U_22
_atom_site_aniso_U_33
_atom_site_aniso_U_23
_atom_site_aniso_U_13
_atom_site_aniso_U_12
C1 0.0192(6) 0.0171(6) 0.0195(6) 0.0010(5) -0.0049(5) 0.0004(6)
C2 0.0219(7) 0.0219(6) 0.0200(7) -0.0047(5) -0.0022(5) 0.0007(6)
C3 0.0195(6) 0.0260(7) 0.0180(7) -0.0027(5) 0.0013(5) 0.0018(6)
C4 0.0139(6) 0.0269(7) 0.0185(6) -0.0011(5) -0.0008(5) 0.0019(6)
C5 0.0136(6) 0.0198(6) 0.0155(6) -0.0014(5) -0.0030(5) -0.0021(6)
C6 0.0310(8) 0.0209(7) 0.0240(7) 0.0004(5) -0.0034(6) -0.0044(6)
C7 0.0145(6) 0.0275(7) 0.0210(6) 0.0000(5) 0.0005(5) -0.0003(6)
C8 0.0140(6) 0.0271(7) 0.0236(7) -0.0030(5) 0.0000(5) 0.0038(6)
C9 0.0185(6) 0.0172(6) 0.0179(6) -0.0011(5) -0.0023(5) 0.0009(5)
C10 0.0178(6) 0.0227(6) 0.0169(7) -0.0005(5) -0.0025(5) 0.0019(6)
C11 0.0228(7) 0.0222(7) 0.0206(7) 0.0022(5) -0.0023(6) 0.0008(6)
C12 0.0265(8) 0.0320(8) 0.0322(8) -0.0038(6) -0.0094(7) 0.0034(7)
N1 0.0116(5) 0.0226(6) 0.0206(6) -0.0035(4) -0.0019(4) 0.0015(5)
N2 0.0143(5) 0.0232(6) 0.0166(5) -0.0029(4) 0.0011(4) -0.0002(5)
O1 0.0202(5) 0.0288(6) 0.0347(6) -0.0062(5) -0.0059(4) -0.0058(5)
O2 0.0177(4) 0.0354(6) 0.0202(5) -0.0045(4) -0.0006(4) -0.0068(5)
O3 0.0224(5) 0.0207(5) 0.0172(5) -0.0017(4) -0.0053(4) 0.0016(4)
O4 0.0352(6) 0.0209(5) 0.0569(8) -0.0021(5) -0.0179(6) 0.0015(5)

loop_
_atom_type_symbol
_atom_type_description
_atom_type_scat_dispersion_real
_atom_type_scat_dispersion_imag
_atom_type_scat_source
C C 0.0033 0.0016 'International Tables Vol C Tables 4.2.6.8 and 6.1.1.4'
H H 0.0000 0.0000 'International Tables Vol C Tables 4.2.6.8 and 6.1.1.4'
N N 0.0061 0.0033 'International Tables Vol C Tables 4.2.6.8 and 6.1.1.4'
O O 0.0106 0.0060 'International Tables Vol C Tables 4.2.6.8 and 6.1.1.4'

loop_
_geom_angle_atom_site_label_1
_geom_angle_atom_site_label_2
_geom_angle_atom_site_label_3
_geom_angle
_geom_angle_site_symmetry_1
_geom_angle_site_symmetry_3
O1 C1 N1 121.03(13) . .
O1 C1 C2 121.12(12) . .
N1 C1 C2 117.83(12) . .
C1 C2 C3 116.01(11) . .
C1 C2 H2A 108.3 . .
C3 C2 H2A 108.3 . .
C1 C2 H2B 108.3 . .
C3 C2 H2B 108.3 . .
H2A C2 H2B 107.4 . .
C2 C3 C4 110.38(11) . .
C2 C3 H3A 109.6 . .
C4 C3 H3A 109.6 . .
C2 C3 H3B 109.6 . .
C4 C3 H3B 109.6 . .
H3A C3 H3B 108.1 . .
C5 C4 C3 110.08(11) . .
C5 C4 H4A 109.6 . .
C3 C4 H4A 109.6 . .
C5 C4 H4B 109.6 . .
C3 C4 H4B 109.6 . .
H4A C4 H4B 108.2 . .
N1 C5 N2 100.19(10) . .
N1 C5 C4 110.44(11) . .
N2 C5 C4 112.79(11) . .
N1 C5 C6 110.23(11) . .
N2 C5 C6 109.50(11) . .
C4 C5 C6 112.96(12) . .
C5 C6 H6A 109.5 . .
C5 C6 H6B 109.5 . .
H6A C6 H6B 109.5 . .
C5 C6 H6C 109.5 . .
H6A C6 H6C 109.5 . .
H6B C6 H6C 109.5 . .
N2 C7 C8 103.57(11) . .
N2 C7 H7A 111.0 . .
C8 C7 H7A 111.0 . .
N2 C7 H7B 111.0 . .
C8 C7 H7B 111.0 . .
H7A C7 H7B 109.0 . .
N1 C8 C7 102.69(11) . .
N1 C8 H8A 111.2 . .
C7 C8 H8A 111.2 . .
N1 C8 H8B 111.2 . .
C7 C8 H8B 111.2 . .
H8A C8 H8B 109.1 . .
O2 C9 N2 124.04(13) . .
O2 C9 C10 122.10(12) . .
N2 C9 C10 113.85(12) . .
O3 C10 C9 110.85(11) . .
O3 C10 H10A 109.5 . .
C9 C10 H10A 109.5 . .
O3 C10 H10B 109.5 . .
C9 C10 H10B 109.5 . .
H10A C10 H10B 108.1 . .
O4 C11 O3 123.41(13) . .
O4 C11 C12 125.26(13) . .
O3 C11 C12 111.32(12) . .
C11 C12 H12A 109.5 . .
C11 C12 H12B 109.5 . .
H12A C12 H12B 109.5 . .
C11 C12 H12C 109.5 . .
H12A C12 H12C 109.5 . .
H12B C12 H12C 109.5 . .
C1 N1 C8 122.62(11) . .
C1 N1 C5 126.95(11) . .
C8 N1 C5 109.66(11) . .
C9 N2 C7 124.34(11) . .
C9 N2 C5 122.59(11) . .
C7 N2 C5 112.23(11) . .
C11 O3 C10 115.41(11) . .

loop_
_geom_bond_atom_site_label_1
_geom_bond_atom_site_label_2
_geom_bond_distance
_geom_bond_site_symmetry_2
C1 O1 1.2302(18) .
C1 N1 1.3535(18) .
C1 C2 1.5092(19) .
C2 C3 1.517(2) .
C2 H2A 0.9700 .
C2 H2B 0.9700 .
C3 C4 1.5216(19) .
C3 H3A 0.9700 .
C3 H3B 0.9700 .
C4 C5 1.5179(19) .
C4 H4A 0.9700 .
C4 H4B 0.9700 .
C5 N1 1.4721(17) .
C5 N2 1.4837(16) .
C5 C6 1.5319(19) .
C6 H6A 0.9600 .
C6 H6B 0.9600 .
C6 H6C 0.9600 .
C7 N2 1.4714(17) .
C7 C8 1.5212(19) .
C7 H7A 0.9700 .
C7 H7B 0.9700 .
C8 N1 1.4600(17) .
C8 H8A 0.9700 .
C8 H8B 0.9700 .
C9 O2 1.2239(17) .
C9 N2 1.3505(17) .
C9 C10 1.5257(19) .
C10 O3 1.4320(16) .
C10 H10A 0.9700 .
C10 H10B 0.9700 .
C11 O4 1.1988(18) .
C11 O3 1.3436(17) .
C11 C12 1.497(2) .
C12 H12A 0.9600 .
C12 H12B 0.9600 .
C12 H12C 0.9600 .

loop_
_geom_torsion_atom_site_label_1
_geom_torsion_atom_site_label_2
_geom_torsion_atom_site_label_3
_geom_torsion_atom_site_label_4
_geom_torsion
_geom_torsion_site_symmetry_1
_geom_torsion_site_symmetry_2
_geom_torsion_site_symmetry_3
_geom_torsion_site_symmetry_4
O1 C1 C2 C3 172.64(13) . . . .
N1 C1 C2 C3 -9.06(18) . . . .
C1 C2 C3 C4 39.70(17) . . . .
C2 C3 C4 C5 -60.83(15) . . . .
C3 C4 C5 N1 50.17(15) . . . .
C3 C4 C5 N2 161.36(11) . . . .
C3 C4 C5 C6 -73.80(14) . . . .
N2 C7 C8 N1 24.18(14) . . . .
O2 C9 C10 O3 -5.32(19) . . . .
N2 C9 C10 O3 175.96(11) . . . .
O1 C1 N1 C8 8.3(2) . . . .
C2 C1 N1 C8 -170.00(12) . . . .
O1 C1 N1 C5 177.25(13) . . . .
C2 C1 N1 C5 -1.1(2) . . . .
C7 C8 N1 C1 135.10(13) . . . .
C7 C8 N1 C5 -35.54(14) . . . .
N2 C5 N1 C1 -139.30(13) . . . .
C4 C5 N1 C1 -20.15(18) . . . .
C6 C5 N1 C1 105.38(15) . . . .
N2 C5 N1 C8 30.83(13) . . . .
C4 C5 N1 C8 149.98(11) . . . .
C6 C5 N1 C8 -84.49(13) . . . .
O2 C9 N2 C7 -174.89(13) . . . .
C10 C9 N2 C7 3.80(18) . . . .
O2 C9 N2 C5 -6.2(2) . . . .
C10 C9 N2 C5 172.52(11) . . . .
C8 C7 N2 C9 163.57(13) . . . .
C8 C7 N2 C5 -6.17(15) . . . .
N1 C5 N2 C9 175.88(12) . . . .
C4 C5 N2 C9 58.46(16) . . . .
C6 C5 N2 C9 -68.25(16) . . . .
N1 C5 N2 C7 -14.17(13) . . . .
C4 C5 N2 C7 -131.59(12) . . . .
C6 C5 N2 C7 101.70(13) . . . .
O4 C11 O3 C10 -1.4(2) . . . .
C12 C11 O3 C10 179.46(12) . . . .
C9 C10 O3 C11 -78.25(14) . . . .
